data_7229785
loop_
_publ_author_name
'Hariharan, Palamarneri Sivaraman'
'Gayathri, Parthasarathy'
'Kundu, Anu'
'Karthikeyan, Subramanian'
'Moon, Dohyun'
'Anthony, Savarimuthu Philip'

_publ_section_title
;
 Synthesis of tunable, red fluorescent aggregation-enhanced emissive
 organic fluorophores: stimuli-responsive high contrast off--on
 fluorescence switching
;
_journal_issue 5
_journal_name_full CrystEngComm
_journal_page_first 643
_journal_paper_doi 10.1039/C7CE01867C
_journal_volume 20
_journal_year 2018
_chemical_formula_moiety 'C26 H23 N3 O4'
_chemical_formula_sum 'C26 H23 N3 O4'
_chemical_formula_weight 441.47
_space_group_crystal_system triclinic
_space_group_IT_number 2
_space_group_name_Hall '-P 1'
_space_group_name_H-M_alt 'P -1'
_symmetry_space_group_name_Hall '-P 1'
_symmetry_space_group_name_H-M 'P -1'
_atom_sites_solution_hydrogens geom
_audit_creation_method SHELXL-2014/7
_audit_update_record
;
2017-10-12 deposited with the CCDC.
2017-12-26 downloaded from the CCDC.
;
_cell_angle_alpha 103.57(3)
_cell_angle_beta 98.82(3)
_cell_angle_gamma 99.79(3)
_cell_formula_units_Z 2
_cell_length_a 9.7280(19)
_cell_length_b 9.7480(19)
_cell_length_c 12.153(2)
_cell_measurement_reflns_used 34965
_cell_measurement_temperature 173(2)
_cell_measurement_theta_max 33.548
_cell_measurement_theta_min 0.361
_cell_volume 1081.3(4)
_computing_cell_refinement '<i>HKL3000sm</i>(Otwinowski & Minor, 1997)'
_computing_data_collection '<i>PAL BL2D-SMDC Program</i>(Shin et. al, 2016)'
_computing_data_reduction '<i>HKL3000sm</i>(Otwinowski & Minor, 1997)'
_computing_molecular_graphics '<i>DIAMOND 4</i>(Putz & Brandenburg, 2014)'
_computing_publication_material '<i>enCifer 1.5.1</i>'
_computing_structure_refinement '<i>SHELXL-2014</i> (Sheldrick, 2015)'
_computing_structure_solution '<i>SHELXT-2014</i> (Sheldrick, 2015)'
_diffrn_ambient_temperature 173(2)
_diffrn_measured_fraction_theta_full 0.945
_diffrn_measured_fraction_theta_max 0.932
_diffrn_measurement_device_type 'ADSC Q210 CCD area detector'
_diffrn_measurement_method 'omega scan'
_diffrn_radiation_type synchrotron
_diffrn_radiation_wavelength 0.630
_diffrn_reflns_av_R_equivalents 0.0278
_diffrn_reflns_av_unetI/netI 0.0376
_diffrn_reflns_Laue_measured_fraction_full 0.945
_diffrn_reflns_Laue_measured_fraction_max 0.932
_diffrn_reflns_limit_h_max 13
_diffrn_reflns_limit_h_min -13
_diffrn_reflns_limit_k_max 13
_diffrn_reflns_limit_k_min -13
_diffrn_reflns_limit_l_max 16
_diffrn_reflns_limit_l_min -16
_diffrn_reflns_number 11249
_diffrn_reflns_point_group_measured_fraction_full 0.945
_diffrn_reflns_point_group_measured_fraction_max 0.932
_diffrn_reflns_theta_full 22.210
_diffrn_reflns_theta_max 26.000
_diffrn_reflns_theta_min 1.560
_diffrn_source 'PLSII 2D bending magnet'
_exptl_absorpt_coefficient_mu 0.072
_exptl_absorpt_correction_T_max 1.000
_exptl_absorpt_correction_T_min 0.983
_exptl_absorpt_correction_type empirical
_exptl_absorpt_process_details '<i>HKL3000sm Scalepack(Otwinowski & Minor, 1997)</i>'
_exptl_crystal_colour red
_exptl_crystal_density_diffrn 1.356
_exptl_crystal_description block
_exptl_crystal_F_000 464
_exptl_crystal_size_max 0.085
_exptl_crystal_size_mid 0.084
_exptl_crystal_size_min 0.074
_refine_diff_density_max 0.366
_refine_diff_density_min -0.261
_refine_diff_density_rms 0.052
_refine_ls_extinction_coef 0.099(14)
_refine_ls_extinction_expression Fc^*^=kFc[1+0.001xFc^2^\l^3^/sin(2\q)]^-1/4^
_refine_ls_extinction_method 'SHELXL-2014/7 (Sheldrick 2014'
_refine_ls_goodness_of_fit_ref 1.112
_refine_ls_hydrogen_treatment constr
_refine_ls_matrix_type full
_refine_ls_number_parameters 302
_refine_ls_number_reflns 5693
_refine_ls_number_restraints 0
_refine_ls_restrained_S_all 1.112
_refine_ls_R_factor_all 0.0581
_refine_ls_R_factor_gt 0.0469
_refine_ls_shift/su_max 0.000
_refine_ls_shift/su_mean 0.000
_refine_ls_structure_factor_coef Fsqd
_refine_ls_weighting_details 'w=1/[\s^2^(Fo^2^)+(0.0943P)^2^] where P=(Fo^2^+2Fc^2^)/3'
_refine_ls_weighting_scheme calc
_refine_ls_wR_factor_gt 0.1364
_refine_ls_wR_factor_ref 0.1443
_reflns_Friedel_coverage 0.000
_reflns_number_gt 4528
_reflns_number_total 5693
_reflns_threshold_expression 'I > 2\s(I)'
_cod_data_source_file c7ce01867c2.cif
_cod_data_source_block SPA144
_cod_depositor_comments 'Adding full bibliography for 7229783--7229787.cif.'
_cod_original_cell_volume 1081.2(4)
_cod_database_code 7229785
_shelx_shelxl_version_number 2014/7
_shelx_space_group_comment
;
The symmetry employed for this shelxl refinement is uniquely defined
by the following loop, which should always be used as a source of
symmetry information in preference to the above space-group names.
They are only intended as comments.
;
_shelx_estimated_absorpt_t_min 0.994
_shelx_estimated_absorpt_t_max 0.995

loop_
_space_group_symop_operation_xyz
'x, y, z'
'-x, -y, -z'

loop_
_atom_site_label
_atom_site_type_symbol
_atom_site_fract_x
_atom_site_fract_y
_atom_site_fract_z
_atom_site_U_iso_or_equiv
_atom_site_adp_type
_atom_site_occupancy
_atom_site_site_symmetry_order
_atom_site_calc_flag
_atom_site_refinement_flags_posn
_atom_site_refinement_flags_adp
O1 O 0.58435(9) 0.32619(9) 0.59450(7) 0.02609(19) Uani 1 1 d . .
O2 O 0.90290(12) 0.73958(11) 0.45949(10) 0.0528(3) Uani 1 1 d . .
O3 O 1.29227(9) 0.93628(11) 0.74196(10) 0.0422(3) Uani 1 1 d . .
O4 O 0.99409(10) 0.55120(12) 0.78307(8) 0.0374(2) Uani 1 1 d . .
N1 N 0.37334(10) 0.22082(10) 0.18954(8) 0.0240(2) Uani 1 1 d . .
N2 N 1.10589(10) 0.82301(11) 0.59390(9) 0.0283(2) Uani 1 1 d . .
N3 N 1.13202(10) 0.75493(11) 0.76808(9) 0.0272(2) Uani 1 1 d . .
C1 C 0.34104(11) 0.28231(12) 0.09472(9) 0.0226(2) Uani 1 1 d . .
C2 C 0.28912(15) 0.40807(15) 0.11228(12) 0.0347(3) Uani 1 1 d . .
H2 H 0.2831 0.4580 0.1879 0.042 Uiso 1 1 calc R U
C3 C 0.24622(18) 0.46051(17) 0.01921(14) 0.0442(4) Uani 1 1 d . .
H3 H 0.2100 0.5463 0.0312 0.053 Uiso 1 1 calc R U
C4 C 0.25548(16) 0.38969(17) -0.09039(12) 0.0397(3) Uani 1 1 d . .
H4 H 0.2244 0.4254 -0.1541 0.048 Uiso 1 1 calc R U
C5 C 0.31017(15) 0.26632(16) -0.10765(11) 0.0386(3) Uani 1 1 d . .
H5 H 0.3184 0.2184 -0.1833 0.046 Uiso 1 1 calc R U
C6 C 0.35341(13) 0.21149(14) -0.01508(11) 0.0302(3) Uani 1 1 d . .
H6 H 0.3909 0.1266 -0.0272 0.036 Uiso 1 1 calc R U
C7 C 0.28108(11) 0.08866(12) 0.18671(9) 0.0221(2) Uani 1 1 d . .
C8 C 0.13475(12) 0.07122(13) 0.15341(10) 0.0271(2) Uani 1 1 d . .
H8 H 0.0961 0.1468 0.1324 0.033 Uiso 1 1 calc R U
C9 C 0.04519(13) -0.05687(15) 0.15092(12) 0.0333(3) Uani 1 1 d . .
H9 H -0.0549 -0.0684 0.1286 0.040 Uiso 1 1 calc R U
C10 C 0.10022(14) -0.16790(15) 0.18064(12) 0.0354(3) Uani 1 1 d . .
H10 H 0.0384 -0.2550 0.1796 0.042 Uiso 1 1 calc R U
C11 C 0.24638(14) -0.15097(14) 0.21192(12) 0.0354(3) Uani 1 1 d . .
H11 H 0.2846 -0.2272 0.2322 0.043 Uiso 1 1 calc R U
C12 C 0.33780(13) -0.02379(13) 0.21393(11) 0.0297(3) Uani 1 1 d . .
H12 H 0.4380 -0.0138 0.2337 0.036 Uiso 1 1 calc R U
C13 C 0.47699(11) 0.29752(11) 0.28533(9) 0.0201(2) Uani 1 1 d . .
C14 C 0.47644(11) 0.27033(11) 0.39343(9) 0.0211(2) Uani 1 1 d . .
H14 H 0.4018 0.1996 0.4023 0.025 Uiso 1 1 calc R U
C15 C 0.58350(10) 0.34541(11) 0.48720(9) 0.0193(2) Uani 1 1 d . .
C16 C 0.70026(10) 0.45028(11) 0.47721(9) 0.0186(2) Uani 1 1 d . .
C17 C 0.69436(11) 0.47731(11) 0.36788(10) 0.0219(2) Uani 1 1 d . .
H17 H 0.7681 0.5482 0.3581 0.026 Uiso 1 1 calc R U
C18 C 0.58659(11) 0.40564(12) 0.27501(10) 0.0231(2) Uani 1 1 d . .
H18 H 0.5858 0.4290 0.2033 0.028 Uiso 1 1 calc R U
C19 C 0.46853(12) 0.22452(14) 0.60882(11) 0.0294(3) Uani 1 1 d . .
H19A H 0.3783 0.2492 0.5812 0.044 Uiso 1 1 calc R U
H19B H 0.4776 0.2274 0.6908 0.044 Uiso 1 1 calc R U
H19C H 0.4703 0.1272 0.5643 0.044 Uiso 1 1 calc R U
C20 C 0.81301(11) 0.51102(12) 0.57660(9) 0.0211(2) Uani 1 1 d . .
H20 H 0.8035 0.4618 0.6347 0.025 Uiso 1 1 calc R U
C21 C 0.93175(11) 0.62234(11) 0.60993(10) 0.0216(2) Uani 1 1 d . .
C22 C 0.97371(13) 0.72846(12) 0.54770(11) 0.0288(3) Uani 1 1 d . .
C23 C 1.18359(12) 0.84295(13) 0.70357(11) 0.0279(3) Uani 1 1 d . .
C24 C 1.01862(12) 0.63534(13) 0.72475(10) 0.0250(2) Uani 1 1 d . .
C25 C 1.16272(16) 0.91568(17) 0.52506(15) 0.0452(4) Uani 1 1 d . .
H25A H 1.1468 1.0132 0.5538 0.068 Uiso 1 1 calc R U
H25B H 1.1142 0.8759 0.4439 0.068 Uiso 1 1 calc R U
H25C H 1.2651 0.9199 0.5314 0.068 Uiso 1 1 calc R U
C26 C 1.20889(15) 0.78310(16) 0.88748(12) 0.0387(3) Uani 1 1 d . .
H26A H 1.3060 0.7681 0.8874 0.058 Uiso 1 1 calc R U
H26B H 1.1594 0.7170 0.9253 0.058 Uiso 1 1 calc R U
H26C H 1.2127 0.8831 0.9295 0.058 Uiso 1 1 calc R U

loop_
_atom_site_aniso_label
_atom_site_aniso_U_11
_atom_site_aniso_U_22
_atom_site_aniso_U_33
_atom_site_aniso_U_23
_atom_site_aniso_U_13
_atom_site_aniso_U_12
O1 0.0201(4) 0.0307(4) 0.0242(4) 0.0101(3) 0.0020(3) -0.0049(3)
O2 0.0500(7) 0.0355(6) 0.0575(7) 0.0269(5) -0.0248(5) -0.0206(5)
O3 0.0187(5) 0.0331(5) 0.0582(6) -0.0027(5) -0.0053(4) -0.0064(4)
O4 0.0306(5) 0.0460(6) 0.0315(5) 0.0143(4) -0.0012(4) -0.0015(4)
N1 0.0199(5) 0.0202(4) 0.0254(5) 0.0067(4) -0.0060(4) -0.0045(3)
N2 0.0177(5) 0.0215(5) 0.0387(6) 0.0047(4) -0.0003(4) -0.0049(3)
N3 0.0166(5) 0.0275(5) 0.0285(5) -0.0029(4) -0.0044(4) 0.0030(4)
C1 0.0187(5) 0.0234(5) 0.0218(5) 0.0059(4) -0.0003(4) -0.0017(4)
C2 0.0451(8) 0.0339(7) 0.0302(6) 0.0116(5) 0.0105(5) 0.0150(6)
C3 0.0532(9) 0.0414(8) 0.0464(8) 0.0239(7) 0.0092(7) 0.0168(7)
C4 0.0387(7) 0.0452(8) 0.0326(6) 0.0226(6) -0.0002(5) -0.0085(6)
C5 0.0395(7) 0.0440(8) 0.0223(5) 0.0050(5) 0.0077(5) -0.0141(6)
C6 0.0275(6) 0.0270(6) 0.0295(6) 0.0012(5) 0.0069(5) -0.0045(4)
C7 0.0187(5) 0.0197(5) 0.0228(5) 0.0037(4) -0.0013(4) -0.0025(4)
C8 0.0199(6) 0.0277(6) 0.0317(6) 0.0069(5) 0.0022(5) 0.0036(4)
C9 0.0166(6) 0.0381(7) 0.0397(7) 0.0099(5) 0.0010(5) -0.0035(5)
C10 0.0272(6) 0.0319(6) 0.0373(7) 0.0109(5) -0.0046(5) -0.0122(5)
C11 0.0299(7) 0.0250(6) 0.0441(7) 0.0143(5) -0.0106(5) -0.0045(5)
C12 0.0193(6) 0.0232(5) 0.0391(6) 0.0089(5) -0.0095(5) -0.0027(4)
C13 0.0154(5) 0.0168(5) 0.0242(5) 0.0035(4) -0.0006(4) -0.0002(3)
C14 0.0154(5) 0.0191(5) 0.0252(5) 0.0053(4) 0.0014(4) -0.0027(4)
C15 0.0151(5) 0.0177(5) 0.0233(5) 0.0052(4) 0.0021(4) 0.0009(4)
C16 0.0142(5) 0.0150(4) 0.0237(5) 0.0027(4) 0.0029(4) -0.0002(3)
C17 0.0189(5) 0.0181(5) 0.0253(5) 0.0037(4) 0.0041(4) -0.0024(4)
C18 0.0214(5) 0.0215(5) 0.0231(5) 0.0056(4) 0.0029(4) -0.0022(4)
C19 0.0200(5) 0.0348(6) 0.0351(6) 0.0175(5) 0.0055(5) -0.0012(4)
C20 0.0165(5) 0.0193(5) 0.0246(5) 0.0030(4) 0.0036(4) 0.0009(4)
C21 0.0142(5) 0.0198(5) 0.0263(5) 0.0025(4) -0.0002(4) 0.0005(4)
C22 0.0220(6) 0.0195(5) 0.0370(6) 0.0060(4) -0.0041(5) -0.0057(4)
C23 0.0137(5) 0.0230(5) 0.0384(6) -0.0026(5) -0.0012(4) 0.0016(4)
C24 0.0160(5) 0.0273(6) 0.0266(5) 0.0003(4) 0.0009(4) 0.0032(4)
C25 0.0361(8) 0.0358(7) 0.0569(9) 0.0176(7) 0.0034(7) -0.0122(6)
C26 0.0324(7) 0.0393(7) 0.0307(6) -0.0057(5) -0.0108(5) 0.0075(5)

loop_
_atom_type_symbol
_atom_type_description
_atom_type_scat_dispersion_real
_atom_type_scat_dispersion_imag
_atom_type_scat_source
C C 0.0020 0.0010 'International Tables Vol C Tables 4.2.6.8 and 6.1.1.4'
H H 0.0000 0.0000 'International Tables Vol C Tables 4.2.6.8 and 6.1.1.4'
N N 0.0050 0.0020 'International Tables Vol C Tables 4.2.6.8 and 6.1.1.4'
O O 0.0090 0.0050 'International Tables Vol C Tables 4.2.6.8 and 6.1.1.4'

loop_
_geom_angle_atom_site_label_1
_geom_angle_atom_site_label_2
_geom_angle_atom_site_label_3
_geom_angle
C15 O1 C19 117.76(9)
C13 N1 C7 122.14(10)
C13 N1 C1 120.29(9)
C7 N1 C1 116.99(9)
C23 N2 C22 124.67(11)
C23 N2 C25 116.94(11)
C22 N2 C25 118.25(11)
C23 N3 C24 124.25(10)
C23 N3 C26 117.22(11)
C24 N3 C26 118.36(12)
C6 C1 C2 120.17(11)
C6 C1 N1 120.01(11)
C2 C1 N1 119.70(11)
C3 C2 C1 119.77(13)
C3 C2 H2 120.1
C1 C2 H2 120.1
C4 C3 C2 120.58(14)
C4 C3 H3 119.7
C2 C3 H3 119.7
C3 C4 C5 119.72(13)
C3 C4 H4 120.1
C5 C4 H4 120.1
C4 C5 C6 120.54(12)
C4 C5 H5 119.7
C6 C5 H5 119.7
C1 C6 C5 119.19(13)
C1 C6 H6 120.4
C5 C6 H6 120.4
C8 C7 C12 120.03(11)
C8 C7 N1 119.79(11)
C12 C7 N1 120.15(10)
C9 C8 C7 119.80(12)
C9 C8 H8 120.1
C7 C8 H8 120.1
C10 C9 C8 120.62(11)
C10 C9 H9 119.7
C8 C9 H9 119.7
C9 C10 C11 119.39(12)
C9 C10 H10 120.3
C11 C10 H10 120.3
C10 C11 C12 120.76(12)
C10 C11 H11 119.6
C12 C11 H11 119.6
C11 C12 C7 119.35(11)
C11 C12 H12 120.3
C7 C12 H12 120.3
N1 C13 C14 121.55(10)
N1 C13 C18 119.71(10)
C14 C13 C18 118.74(10)
C15 C14 C13 120.52(10)
C15 C14 H14 119.7
C13 C14 H14 119.7
O1 C15 C14 122.44(10)
O1 C15 C16 115.89(10)
C14 C15 C16 121.67(10)
C17 C16 C20 126.91(10)
C17 C16 C15 115.87(10)
C20 C16 C15 117.14(10)
C18 C17 C16 122.74(10)
C18 C17 H17 118.6
C16 C17 H17 118.6
C17 C18 C13 120.32(10)
C17 C18 H18 119.8
C13 C18 H18 119.8
O1 C19 H19A 109.5
O1 C19 H19B 109.5
H19A C19 H19B 109.5
O1 C19 H19C 109.5
H19A C19 H19C 109.5
H19B C19 H19C 109.5
C21 C20 C16 136.61(11)
C21 C20 H20 111.7
C16 C20 H20 111.7
C20 C21 C22 127.08(10)
C20 C21 C24 114.00(10)
C22 C21 C24 118.84(10)
O2 C22 N2 118.57(12)
O2 C22 C21 125.05(11)
N2 C22 C21 116.37(11)
O3 C23 N3 121.58(12)
O3 C23 N2 121.14(13)
N3 C23 N2 117.28(10)
O4 C24 N3 119.46(11)
O4 C24 C21 124.06(11)
N3 C24 C21 116.45(11)
N2 C25 H25A 109.5
N2 C25 H25B 109.5
H25A C25 H25B 109.5
N2 C25 H25C 109.5
H25A C25 H25C 109.5
H25B C25 H25C 109.5
N3 C26 H26A 109.5
N3 C26 H26B 109.5
H26A C26 H26B 109.5
N3 C26 H26C 109.5
H26A C26 H26C 109.5
H26B C26 H26C 109.5

loop_
_geom_bond_atom_site_label_1
_geom_bond_atom_site_label_2
_geom_bond_distance
O1 C15 1.3592(13)
O1 C19 1.4294(14)
O2 C22 1.2202(16)
O3 C23 1.2188(15)
O4 C24 1.2207(16)
N1 C13 1.3806(15)
N1 C7 1.4293(14)
N1 C1 1.4364(14)
N2 C23 1.3802(17)
N2 C22 1.3967(15)
N2 C25 1.4657(18)
N3 C23 1.3756(18)
N3 C24 1.3963(16)
N3 C26 1.4664(17)
C1 C6 1.3846(17)
C1 C2 1.3872(17)
C2 C3 1.3834(19)
C2 H2 0.9500
C3 C4 1.373(2)
C3 H3 0.9500
C4 C5 1.381(2)
C4 H4 0.9500
C5 C6 1.393(2)
C5 H5 0.9500
C6 H6 0.9500
C7 C8 1.3884(16)
C7 C12 1.3912(16)
C8 C9 1.3868(18)
C8 H8 0.9500
C9 C10 1.382(2)
C9 H9 0.9500
C10 C11 1.3850(19)
C10 H10 0.9500
C11 C12 1.3902(17)
C11 H11 0.9500
C12 H12 0.9500
C13 C14 1.4005(15)
C13 C18 1.4086(15)
C14 C15 1.3799(16)
C14 H14 0.9500
C15 C16 1.4338(14)
C16 C17 1.4085(15)
C16 C20 1.4317(16)
C17 C18 1.3708(16)
C17 H17 0.9500
C18 H18 0.9500
C19 H19A 0.9800
C19 H19B 0.9800
C19 H19C 0.9800
C20 C21 1.3783(15)
C20 H20 0.9500
C21 C22 1.4584(17)
C21 C24 1.4819(16)
C25 H25A 0.9800
C25 H25B 0.9800
C25 H25C 0.9800
C26 H26A 0.9800
C26 H26B 0.9800
C26 H26C 0.9800

loop_
_geom_torsion_atom_site_label_1
_geom_torsion_atom_site_label_2
_geom_torsion_atom_site_label_3
_geom_torsion_atom_site_label_4
_geom_torsion
C13 N1 C1 C6 121.90(12)
C7 N1 C1 C6 -66.64(14)
C13 N1 C1 C2 -62.05(16)
C7 N1 C1 C2 109.41(13)
C6 C1 C2 C3 1.7(2)
N1 C1 C2 C3 -174.36(12)
C1 C2 C3 C4 -0.5(2)
C2 C3 C4 C5 -1.0(2)
C3 C4 C5 C6 1.3(2)
C2 C1 C6 C5 -1.43(18)
N1 C1 C6 C5 174.60(10)
C4 C5 C6 C1 -0.05(19)
C13 N1 C7 C8 128.80(12)
C1 N1 C7 C8 -42.48(15)
C13 N1 C7 C12 -53.09(16)
C1 N1 C7 C12 135.62(12)
C12 C7 C8 C9 2.04(18)
N1 C7 C8 C9 -179.85(11)
C7 C8 C9 C10 -0.4(2)
C8 C9 C10 C11 -0.7(2)
C9 C10 C11 C12 0.1(2)
C10 C11 C12 C7 1.5(2)
C8 C7 C12 C11 -2.58(19)
N1 C7 C12 C11 179.32(12)
C7 N1 C13 C14 -15.41(16)
C1 N1 C13 C14 155.59(11)
C7 N1 C13 C18 164.41(10)
C1 N1 C13 C18 -24.59(16)
N1 C13 C14 C15 178.07(10)
C18 C13 C14 C15 -1.75(16)
C19 O1 C15 C14 -0.38(16)
C19 O1 C15 C16 178.89(10)
C13 C14 C15 O1 177.55(10)
C13 C14 C15 C16 -1.68(16)
O1 C15 C16 C17 -175.84(9)
C14 C15 C16 C17 3.44(15)
O1 C15 C16 C20 7.06(14)
C14 C15 C16 C20 -173.67(10)
C20 C16 C17 C18 174.91(10)
C15 C16 C17 C18 -1.87(16)
C16 C17 C18 C13 -1.45(17)
N1 C13 C18 C17 -176.52(10)
C14 C13 C18 C17 3.31(17)
C17 C16 C20 C21 12.8(2)
C15 C16 C20 C21 -170.45(12)
C16 C20 C21 C22 5.6(2)
C16 C20 C21 C24 -177.71(12)
C23 N2 C22 O2 166.21(13)
C25 N2 C22 O2 -9.3(2)
C23 N2 C22 C21 -14.14(18)
C25 N2 C22 C21 170.39(12)
C20 C21 C22 O2 5.4(2)
C24 C21 C22 O2 -171.17(13)
C20 C21 C22 N2 -174.25(11)
C24 C21 C22 N2 9.20(16)
C24 N3 C23 O3 -171.89(11)
C26 N3 C23 O3 3.26(17)
C24 N3 C23 N2 9.17(16)
C26 N3 C23 N2 -175.68(10)
C22 N2 C23 O3 -173.54(12)
C25 N2 C23 O3 1.98(18)
C22 N2 C23 N3 5.40(17)
C25 N2 C23 N3 -179.07(11)
C23 N3 C24 O4 168.99(11)
C26 N3 C24 O4 -6.11(16)
C23 N3 C24 C21 -13.04(16)
C26 N3 C24 C21 171.86(10)
C20 C21 C24 O4 4.16(17)
C22 C21 C24 O4 -178.85(11)
C20 C21 C24 N3 -173.72(9)
C22 C21 C24 N3 3.28(15)
